data_7213401
loop_
_publ_author_name
'Hodgson, David M.'
'Bailey, James M.'
'Villalonga-Barber, Carolina'
'Drew, Michael G. B.'
'Harrison, Timothy'

_publ_section_title
;
 Selectivity in the cycloadditions of carbonyl ylides with glyoxylates: an
 approach to the zaragozic acids---squalestatins
;
_journal_issue 20
_journal_name_full 'Journal of the Chemical Society, Perkin Transactions 1'
_journal_page_first 3432
_journal_paper_doi 10.1039/b004870o
_journal_year 2000
_chemical_formula_sum 'C12 H16 O7'
_chemical_formula_weight 272.24
_chemical_name_systematic
;
 ?
;
_space_group_IT_number 2
_symmetry_cell_setting triclinic
_symmetry_space_group_name_Hall '-P 1'
_symmetry_space_group_name_H-M 'P -1'
_atom_sites_solution_hydrogens geom
_atom_sites_solution_primary direct
_atom_sites_solution_secondary difmap
_audit_creation_method SHELXL-97
_cell_angle_alpha 69.549(10)
_cell_angle_beta 76.797(10)
_cell_angle_gamma 71.600(10)
_cell_formula_units_Z 2
_cell_length_a 8.405(9)
_cell_length_b 9.044(9)
_cell_length_c 10.192(12)
_cell_measurement_reflns_used all
_cell_measurement_temperature 293(2)
_cell_volume 682.7(13)
_computing_cell_refinement XDS
_computing_data_collection 'XDS (Kabsch, 1991)'
_computing_data_reduction XDS
_computing_molecular_graphics PLATON(Spek,1994)
_computing_structure_refinement 'SHELXL-93 (Sheldrick, 1993)'
_computing_structure_solution 'SHELXS-86 (Sheldrick, 1990)'
_diffrn_ambient_temperature 293(2)
_diffrn_measurement_device 'Marresearch Image Plate'
_diffrn_measurement_method '95 frames at 2^o intervals, counting time 2 min.'
_diffrn_radiation_monochromator graphite
_diffrn_radiation_source 'fine-focus sealed tube'
_diffrn_radiation_type MoK\a
_diffrn_radiation_wavelength 0.71073
_diffrn_reflns_av_R_equivalents 0.0000
_diffrn_reflns_av_sigmaI/netI 0.0257
_diffrn_reflns_limit_h_max 9
_diffrn_reflns_limit_h_min 0
_diffrn_reflns_limit_k_max 10
_diffrn_reflns_limit_k_min -9
_diffrn_reflns_limit_l_max 12
_diffrn_reflns_limit_l_min -11
_diffrn_reflns_number 1863
_diffrn_reflns_theta_max 25.00
_diffrn_reflns_theta_min 2.76
_diffrn_standards_number all
_exptl_absorpt_coefficient_mu 0.110
_exptl_absorpt_correction_type none
_exptl_crystal_density_diffrn 1.324
_exptl_crystal_density_method 'not measured'
_exptl_crystal_F_000 288
_exptl_crystal_size_max 0.25
_exptl_crystal_size_mid 0.25
_exptl_crystal_size_min 0.25
_refine_diff_density_max 0.214
_refine_diff_density_min -0.252
_refine_diff_density_rms 0.068
_refine_ls_extinction_coef 0.82(9)
_refine_ls_extinction_expression Fc^*^=kFc[1+0.001xFc^2^\l^3^/sin(2\q)]^-1/4^
_refine_ls_extinction_method SHELXL
_refine_ls_goodness_of_fit_ref 0.291
_refine_ls_hydrogen_treatment mixed
_refine_ls_matrix_type full
_refine_ls_number_parameters 177
_refine_ls_number_reflns 1863
_refine_ls_number_restraints 0
_refine_ls_restrained_S_all 0.291
_refine_ls_R_factor_all 0.0722
_refine_ls_R_factor_gt 0.0645
_refine_ls_shift/su_max 0.028
_refine_ls_shift/su_mean 0.001
_refine_ls_structure_factor_coef Fsqd
_refine_ls_weighting_details 'w=1/[\s^2^(Fo^2^)+(0.5242P)^2^+2.9340P] where P=(Fo^2^+2Fc^2^)/3'
_refine_ls_weighting_scheme calc
_refine_ls_wR_factor_gt 0.1822
_refine_ls_wR_factor_ref 0.2011
_reflns_number_gt 1595
_reflns_number_total 1863
_reflns_threshold_expression >2sigma(I)
_cod_data_source_file b004870osup1.cif
_cod_data_source_block 1
_cod_depositor_comments
;
The following automatic conversions were performed:

'_refine_ls_weighting_scheme' value 'calc
w=1/[\s^2^(Fo^2^)+(0.5242P)^2^+2.9340P] where P=(Fo^2^+2Fc^2^)/3' was
changed to 'calc'. New tag '_refine_ls_weighting_details' was
created. The value of the new tag was set to
'w=1/[\s^2^(Fo^2^)+(0.5242P)^2^+2.9340P] where P=(Fo^2^+2Fc^2^)/3'.

Automatic conversion script
Id: cif_fix_values 3143 2015-03-26 13:38:13Z robertas 
;
_cod_original_sg_symbol_H-M P-1
_cod_original_formula_sum 'C12 H16 O7    '
_cod_database_code 7213401

loop_
_symmetry_equiv_pos_as_xyz
'x, y, z'
'-x, -y, -z'

loop_
_atom_site_label
_atom_site_type_symbol
_atom_site_fract_x
_atom_site_fract_y
_atom_site_fract_z
_atom_site_U_iso_or_equiv
_atom_site_adp_type
_atom_site_occupancy
_atom_site_calc_flag
_atom_site_refinement_flags
C1 C -0.1501(3) 0.2766(3) 0.2493(2) 0.0353(6) Uani 1 d .
C2 C -0.3095(3) 0.3338(3) 0.1729(3) 0.0443(7) Uani 1 d .
C3 C -0.2810(4) 0.3012(4) 0.0322(3) 0.0616(8) Uani 1 d .
H3A H -0.3563 0.3895 -0.0291 0.074 Uiso 1 calc R
H3B H -0.3125 0.2015 0.0476 0.074 Uiso 1 calc R
C4 C -0.0986(4) 0.2843(4) -0.0454(3) 0.0577(8) Uani 1 d .
H4A H -0.0745 0.2078 -0.0989 0.069 Uiso 1 calc R
H4B H -0.0886 0.3894 -0.1115 0.069 Uiso 1 calc R
C5 C 0.0298(3) 0.2249(3) 0.0577(3) 0.0464(7) Uani 1 d .
O6 O -0.0170(2) 0.33253(19) 0.14575(16) 0.0427(5) Uani 1 d .
O7 O 0.0146(2) 0.0661(2) 0.15753(17) 0.0469(6) Uani 1 d .
C8 C -0.0708(2) 0.0889(3) 0.2911(2) 0.0352(6) Uani 1 d .
H8 H 0.0126 0.0594 0.3553 0.042 Uiso 1 calc R
O11 O -0.1489(3) 0.4739(2) 0.3592(2) 0.0660(7) Uani 1 d .
C81 C -0.1952(3) -0.0174(3) 0.3563(2) 0.0395(6) Uani 1 d .
C84 C -0.2701(4) -0.2283(4) 0.5562(4) 0.0670(9) Uani 1 d .
H84A H -0.2250 -0.3049 0.6400 0.080 Uiso 1 calc R
H84B H -0.2787 -0.2863 0.4963 0.080 Uiso 1 calc R
H84C H -0.3803 -0.1637 0.5819 0.080 Uiso 1 calc R
O20 O -0.4453(2) 0.4039(3) 0.2235(2) 0.0648(7) Uani 1 d .
C11 C -0.1844(3) 0.3520(3) 0.3694(2) 0.0408(6) Uani 1 d .
O12 O -0.2595(2) 0.2598(2) 0.48532(17) 0.0460(6) Uani 1 d .
C14 C -0.3064(4) 0.3185(4) 0.6100(3) 0.0553(8) Uani 1 d .
H14A H -0.3760 0.4302 0.5863 0.066 Uiso 1 calc R
H14B H -0.2057 0.3157 0.6430 0.066 Uiso 1 calc R
C15 C -0.4025(4) 0.2089(4) 0.7219(3) 0.0632(8) Uani 1 d .
H15A H -0.5046 0.2168 0.6898 0.076 Uiso 1 calc R
H15B H -0.4304 0.2414 0.8063 0.076 Uiso 1 calc R
H15C H -0.3343 0.0982 0.7416 0.076 Uiso 1 calc R
C51 C 0.2110(4) 0.2151(4) -0.0108(3) 0.0686(9) Uani 1 d .
H51A H 0.2467 0.1346 -0.0601 0.082 Uiso 1 calc R
H51B H 0.2824 0.1850 0.0606 0.082 Uiso 1 calc R
H51C H 0.2189 0.3196 -0.0764 0.082 Uiso 1 calc R
O82 O -0.3121(3) -0.0067(3) 0.3008(3) 0.0765(8) Uani 1 d .
O83 O -0.1580(2) -0.1213(2) 0.48072(19) 0.0506(6) Uani 1 d .

loop_
_atom_site_aniso_label
_atom_site_aniso_U_11
_atom_site_aniso_U_22
_atom_site_aniso_U_33
_atom_site_aniso_U_23
_atom_site_aniso_U_13
_atom_site_aniso_U_12
C1 0.0428(11) 0.0318(11) 0.0292(10) -0.0102(9) -0.0013(8) -0.0083(8)
C2 0.0535(13) 0.0341(12) 0.0407(13) -0.0089(10) -0.0109(10) -0.0042(9)
C3 0.0772(18) 0.0606(17) 0.0482(15) -0.0196(14) -0.0268(13) -0.0027(14)
C4 0.092(2) 0.0445(14) 0.0328(12) -0.0125(11) -0.0093(12) -0.0110(13)
C5 0.0641(15) 0.0320(11) 0.0361(12) -0.0122(10) 0.0066(10) -0.0102(10)
O6 0.0559(10) 0.0359(9) 0.0373(9) -0.0133(8) 0.0052(7) -0.0184(7)
O7 0.0611(10) 0.0338(9) 0.0381(9) -0.0144(7) 0.0062(7) -0.0067(7)
C8 0.0408(10) 0.0318(11) 0.0302(11) -0.0089(9) -0.0022(8) -0.0079(8)
O11 0.1088(17) 0.0494(12) 0.0506(11) -0.0239(10) 0.0071(11) -0.0376(11)
C81 0.0449(11) 0.0344(11) 0.0389(12) -0.0099(10) -0.0071(9) -0.0101(9)
C84 0.0752(17) 0.0582(18) 0.0637(18) 0.0047(15) -0.0069(15) -0.0394(14)
O20 0.0507(11) 0.0686(14) 0.0643(13) -0.0246(12) -0.0102(9) 0.0058(9)
C11 0.0516(12) 0.0361(12) 0.0361(12) -0.0153(10) -0.0021(9) -0.0106(9)
O12 0.0623(10) 0.0444(10) 0.0346(9) -0.0190(8) 0.0050(7) -0.0185(8)
C14 0.0692(15) 0.0649(17) 0.0395(13) -0.0296(13) 0.0029(11) -0.0190(13)
C15 0.0687(16) 0.079(2) 0.0425(14) -0.0242(14) 0.0071(12) -0.0234(14)
C51 0.0732(18) 0.0581(17) 0.0577(17) -0.0159(15) 0.0239(15) -0.0187(14)
O82 0.0820(14) 0.0781(16) 0.0760(14) 0.0080(13) -0.0379(12) -0.0450(12)
O83 0.0574(10) 0.0467(11) 0.0456(10) 0.0022(9) -0.0116(8) -0.0255(8)

loop_
_atom_type_symbol
_atom_type_description
_atom_type_scat_dispersion_real
_atom_type_scat_dispersion_imag
_atom_type_scat_source
C C 0.0033 0.0016 'International Tables Vol C Tables 4.2.6.8 and 6.1.1.4'
H H 0.0000 0.0000 'International Tables Vol C Tables 4.2.6.8 and 6.1.1.4'
N N 0.0061 0.0033 'International Tables Vol C Tables 4.2.6.8 and 6.1.1.4'
O O 0.0106 0.0060 'International Tables Vol C Tables 4.2.6.8 and 6.1.1.4'

loop_
_geom_angle_atom_site_label_1
_geom_angle_atom_site_label_2
_geom_angle_atom_site_label_3
_geom_angle
O6 C1 C11 109.30(18)
O6 C1 C8 100.46(15)
C11 C1 C8 114.74(18)
O6 C1 C2 106.88(19)
C11 C1 C2 110.59(17)
C8 C1 C2 114.02(17)
O20 C2 C3 123.5(2)
O20 C2 C1 120.7(2)
C3 C2 C1 115.8(2)
C2 C3 C4 115.4(2)
C5 C4 C3 111.5(2)
O6 C5 O7 104.03(18)
O6 C5 C51 109.2(2)
O7 C5 C51 110.4(2)
O6 C5 C4 108.7(2)
O7 C5 C4 109.3(2)
C51 C5 C4 114.7(2)
C1 O6 C5 103.56(17)
C8 O7 C5 108.88(16)
O7 C8 C81 110.39(17)
O7 C8 C1 101.89(16)
C81 C8 C1 115.95(18)
O82 C81 O83 124.9(2)
O82 C81 C8 123.8(2)
O83 C81 C8 111.4(2)
O11 C11 O12 126.3(2)
O11 C11 C1 124.6(2)
O12 C11 C1 109.09(19)
C11 O12 C14 116.04(19)
O12 C14 C15 107.6(2)
C81 O83 C84 116.9(2)

loop_
_geom_bond_atom_site_label_1
_geom_bond_atom_site_label_2
_geom_bond_distance
C1 O6 1.438(3)
C1 C11 1.531(3)
C1 C8 1.555(3)
C1 C2 1.557(3)
C2 O20 1.215(3)
C2 C3 1.515(4)
C3 C4 1.543(5)
C4 C5 1.522(4)
C5 O6 1.455(3)
C5 O7 1.466(3)
C5 C51 1.512(4)
O7 C8 1.438(3)
C8 C81 1.526(3)
O11 C11 1.196(3)
C81 O82 1.204(4)
C81 O83 1.323(3)
C84 O83 1.463(3)
C11 O12 1.339(3)
O12 C14 1.470(3)
C14 C15 1.494(4)
